data_4321132
loop_
_publ_author_name
'Michael Mehring'
'Gilles Guerrero'
'Fran\,coise Dahan'
'P. Hubert Mutin'
'Andr\'e Vioux'

_publ_contact_author
;
       Dr P.Hubert Mutin
       Chimie Mol\'eculaire et Organisation du Solide
       UMR CNRS 5637
       Universit\'e de Montpellier II, cc 007
       34095 Montpellier Cedex 5
       France
;
_publ_contact_author_email mutin@cri.univ-montp2.fr
_publ_contact_author_fax '(33) 04671438532'
_publ_contact_author_phone '(33) 0467143972'
_publ_section_title
;
 Syntheses, Characterizations, and Single-Crystal X-ray Structures of
 Soluble Titanium Alkoxide Phosphonates
;
_journal_name_full 'Inorganic Chemistry'
_journal_page_first 3325
_journal_page_last 3332
_journal_paper_doi 10.1021/ic000002k
_journal_volume 39
_journal_year 2000
_chemical_formula_sum 'C40 H92 O20 P4 Ti4'
_chemical_formula_weight 1208.62
_chemical_name_systematic
; 
 ? 
;
_space_group_IT_number 2
_symmetry_cell_setting triclinic
_symmetry_space_group_name_Hall '-P 1'
_symmetry_space_group_name_H-M 'P -1'
_atom_sites_solution_hydrogens geom
_atom_sites_solution_primary direct
_atom_sites_solution_secondary difmap
_audit_creation_method SHELXL-97
_cell_angle_alpha 92.677(16)
_cell_angle_beta 92.369(16)
_cell_angle_gamma 92.074(15)
_cell_formula_units_Z 4
_cell_length_a 14.1115(17)
_cell_length_b 19.819(2)
_cell_length_c 21.784(3)
_cell_measurement_temperature 160(2)
_cell_volume 6076.2(13)
_computing_cell_refinement 'STOE-IPDS software (Stoe, 2.87, 1997)'
_computing_data_collection 'STOE-IPDS software (Stoe, 2.87, 1997)'
_computing_data_reduction 'XRED (Stoe, 1.08, 1996)'
_computing_molecular_graphics 'ZORTEP (Zsolnai, 1996)'
_computing_structure_refinement 'SHELXL-97 (Sheldrick, 1997)'
_computing_structure_solution 'SHELXS-97 (Sheldrick, 1990)'
_diffrn_ambient_temperature 140(2)
_diffrn_measured_fraction_theta_full 0.931
_diffrn_measured_fraction_theta_max 0.931
_diffrn_measurement_device STOE-IPDS
_diffrn_measurement_method 'Imaging Plate Detector System'
_diffrn_radiation_monochromator graphite
_diffrn_radiation_source 'fine-focus sealed tube'
_diffrn_radiation_type MoK\a
_diffrn_radiation_wavelength 0.71073
_diffrn_reflns_av_R_equivalents 0.0384
_diffrn_reflns_av_sigmaI/netI 0.0353
_diffrn_reflns_limit_h_max 15
_diffrn_reflns_limit_h_min -16
_diffrn_reflns_limit_k_max 22
_diffrn_reflns_limit_k_min -22
_diffrn_reflns_limit_l_max 24
_diffrn_reflns_limit_l_min -24
_diffrn_reflns_number 49368
_diffrn_reflns_theta_full 24.16
_diffrn_reflns_theta_max 24.16
_diffrn_reflns_theta_min 1.74
_exptl_absorpt_coefficient_mu 0.675
_exptl_absorpt_correction_type none
_exptl_crystal_colour Colourless
_exptl_crystal_density_diffrn 1.321
_exptl_crystal_density_method 'not measured'
_exptl_crystal_description Block
_exptl_crystal_F_000 2560
_exptl_crystal_size_max 0.45
_exptl_crystal_size_mid 0.30
_exptl_crystal_size_min 0.25
_refine_diff_density_max 0.214
_refine_diff_density_min -0.225
_refine_diff_density_rms 0.046
_refine_ls_extinction_method none
_refine_ls_goodness_of_fit_ref 0.817
_refine_ls_hydrogen_treatment mixed
_refine_ls_matrix_type full
_refine_ls_number_parameters 1225
_refine_ls_number_reflns 18120
_refine_ls_number_restraints 0
_refine_ls_restrained_S_all 0.817
_refine_ls_R_factor_all 0.0569
_refine_ls_R_factor_gt 0.0304
_refine_ls_shift/su_max 0.003
_refine_ls_shift/su_mean 0.001
_refine_ls_structure_factor_coef Fsqd
_refine_ls_weighting_details 'w=1/[\s^2^(Fo^2^)+(0.0172P)^2^+0.0000P] where P=(Fo^2^+2Fc^2^)/3'
_refine_ls_weighting_scheme calc
_refine_ls_wR_factor_gt 0.0548
_refine_ls_wR_factor_ref 0.0601
_reflns_number_gt 11689
_reflns_number_total 18120
_reflns_threshold_expression >2sigma(I)
_cod_data_source_file ic000002k_2.cif
_cod_data_source_block (5)
_cod_depositor_comments
;
The following automatic conversions were performed:

'_symmetry_cell_setting' value 'Triclinic' changed to 'triclinic'
according to the built-in table from CIF Core dictionary named
'cif_core.dic' version 2.4.1 from
2010-06-29.

'_exptl_absorpt_correction_type' value 'None' changed to
'none' according to the built-in table from CIF Core dictionary named
'cif_core.dic' version 2.4.1 from 2010-06-29.

Automatic conversion script
Id: cif_fix_values 1646 2011-03-28 12:23:43Z adriana 

The following automatic conversions were performed:

'_refine_ls_weighting_scheme' value 'calc
w=1/[\s^2^(Fo^2^)+(0.0172P)^2^+0.0000P] where P=(Fo^2^+2Fc^2^)/3' was
changed to 'calc'. New tag '_refine_ls_weighting_details' was
created. The value of the new tag was set to
'w=1/[\s^2^(Fo^2^)+(0.0172P)^2^+0.0000P] where P=(Fo^2^+2Fc^2^)/3'.

Automatic conversion script
Id: cif_fix_values 3143 2015-03-26 13:38:13Z robertas 
;
_cod_original_cell_volume 6076.1(14)
_cod_database_code 4321132

loop_
_symmetry_equiv_pos_as_xyz
'x, y, z'
'-x, -y, -z'

loop_
_atom_site_label
_atom_site_type_symbol
_atom_site_fract_x
_atom_site_fract_y
_atom_site_fract_z
_atom_site_U_iso_or_equiv
_atom_site_adp_type
_atom_site_occupancy
_atom_site_calc_flag
_atom_site_refinement_flags
_atom_site_disorder_assembly
_atom_site_disorder_group
Ti1A Ti 0.87566(3) 0.53824(2) 0.347597(19) 0.01657(10) Uani 1 d . . .
Ti2A Ti 0.83416(3) 0.35688(2) 0.248887(19) 0.01449(10) Uani 1 d . . .
Ti3A Ti 0.79120(3) 0.49948(2) 0.11874(2) 0.01946(11) Uani 1 d . . .
Ti4A Ti 0.61346(3) 0.55461(2) 0.25781(2) 0.01865(11) Uani 1 d . . .
P1A P 0.95297(5) 0.46107(3) 0.21287(3) 0.01422(14) Uani 1 d . . .
P2A P 0.72813(5) 0.44118(3) 0.34979(3) 0.01583(14) Uani 1 d . . .
P3A P 0.78773(5) 0.61990(3) 0.23969(3) 0.01987(15) Uani 1 d . . .
P4A P 0.64422(5) 0.42679(3) 0.16949(3) 0.01804(15) Uani 1 d . . .
O1A O 0.90142(11) 0.46827(7) 0.27400(7) 0.0128(4) Uani 1 d . . .
O2A O 0.93491(11) 0.38583(7) 0.19416(7) 0.0162(4) Uani 1 d . . .
O3A O 0.91483(12) 0.50634(7) 0.16317(7) 0.0168(4) Uani 1 d . . .
O4A O 0.71115(12) 0.50575(7) 0.31574(7) 0.0181(4) Uani 1 d . . .
O5A O 0.82293(12) 0.45789(8) 0.38624(7) 0.0178(4) Uani 1 d . . .
O6A O 0.73596(12) 0.37895(8) 0.30667(7) 0.0179(4) Uani 1 d . . .
O7A O 0.87099(12) 0.60196(8) 0.28180(7) 0.0194(4) Uani 1 d . . .
O8A O 0.75079(12) 0.56160(7) 0.19447(7) 0.0176(4) Uani 1 d . . .
O9A O 0.69937(13) 0.63449(8) 0.27683(7) 0.0233(4) Uani 1 d . . .
O10A O 0.74764(12) 0.41232(8) 0.18749(7) 0.0179(4) Uani 1 d . . .
O11A O 0.65547(13) 0.47229(8) 0.11397(7) 0.0228(4) Uani 1 d . . .
O12A O 0.59152(12) 0.46259(8) 0.22091(7) 0.0199(4) Uani 1 d . . .
O13A O 0.99736(12) 0.53821(8) 0.37325(7) 0.0225(4) Uani 1 d . . .
O14A O 0.83690(13) 0.59971(8) 0.40189(7) 0.0258(4) Uani 1 d . . .
O15A O 0.91057(12) 0.32237(8) 0.30414(7) 0.0197(4) Uani 1 d . . .
O16A O 0.78851(12) 0.28002(8) 0.21142(7) 0.0223(4) Uani 1 d . . .
O17A O 0.83006(13) 0.43856(9) 0.06473(7) 0.0271(4) Uani 1 d . . .
O18A O 0.78834(13) 0.56974(9) 0.07066(8) 0.0299(5) Uani 1 d . . .
O19A O 0.53387(13) 0.56049(8) 0.31934(8) 0.0249(4) Uani 1 d . . .
O20A O 0.54216(13) 0.59058(9) 0.20047(8) 0.0276(4) Uani 1 d . . .
C1A C 1.07900(17) 0.47774(11) 0.22243(11) 0.0162(5) Uani 1 d . . .
C2A C 1.11902(19) 0.43829(12) 0.27506(11) 0.0242(6) Uani 1 d . . .
H2A1 H 1.1053 0.3899 0.2664 0.027 Uiso 1 calc R . .
H2A2 H 1.0897 0.4526 0.3133 0.027 Uiso 1 calc R . .
H2A3 H 1.1878 0.4469 0.2795 0.027 Uiso 1 calc R . .
C3A C 1.09914(19) 0.55395(12) 0.23488(12) 0.0236(6) Uani 1 d . . .
H3A1 H 1.0725 0.5785 0.2006 0.026 Uiso 1 calc R . .
H3A2 H 1.1679 0.5632 0.2389 0.026 Uiso 1 calc R . .
H3A3 H 1.0699 0.5687 0.2730 0.026 Uiso 1 calc R . .
C4A C 1.12780(19) 0.45697(13) 0.16309(11) 0.0242(6) Uani 1 d . . .
H4A1 H 1.1129 0.4091 0.1524 0.027 Uiso 1 calc R . .
H4A2 H 1.1966 0.4642 0.1694 0.027 Uiso 1 calc R . .
H4A3 H 1.1050 0.4844 0.1296 0.027 Uiso 1 calc R . .
C5A C 0.6366(2) 0.42025(13) 0.40282(11) 0.0251(6) Uani 1 d . . .
C6A C 0.6712(2) 0.36138(14) 0.43964(13) 0.0341(7) Uani 1 d . . .
H6A1 H 0.6806 0.3223 0.4115 0.038 Uiso 1 calc R . .
H6A2 H 0.6238 0.3493 0.4693 0.038 Uiso 1 calc R . .
H6A3 H 0.7314 0.3748 0.4617 0.038 Uiso 1 calc R . .
C7A C 0.6213(2) 0.48272(14) 0.44532(13) 0.0346(7) Uani 1 d . . .
H7A1 H 0.6000 0.5198 0.4206 0.038 Uiso 1 calc R . .
H7A2 H 0.6812 0.4965 0.4676 0.038 Uiso 1 calc R . .
H7A3 H 0.5731 0.4717 0.4748 0.038 Uiso 1 calc R . .
C8A C 0.5431(2) 0.39948(14) 0.36806(13) 0.0339(7) Uani 1 d . . .
H8A1 H 0.5523 0.3595 0.3411 0.037 Uiso 1 calc R . .
H8A2 H 0.5224 0.4367 0.3433 0.037 Uiso 1 calc R . .
H8A3 H 0.4948 0.3889 0.3975 0.037 Uiso 1 calc R . .
C9A C 0.8249(2) 0.69531(13) 0.20269(13) 0.0313(7) Uani 1 d . . .
C10A C 0.7459(2) 0.71515(15) 0.15610(14) 0.0411(8) Uani 1 d . . .
H10A H 0.7318 0.6775 0.1259 0.045 Uiso 1 calc R . .
H10B H 0.7674 0.7551 0.1349 0.045 Uiso 1 calc R . .
H10C H 0.6885 0.7254 0.1780 0.045 Uiso 1 calc R . .
C11A C 0.9142(2) 0.68222(14) 0.16774(14) 0.0376(8) Uani 1 d . . .
H11A H 0.9004 0.6465 0.1357 0.041 Uiso 1 calc R . .
H11B H 0.9643 0.6681 0.1963 0.041 Uiso 1 calc R . .
H11C H 0.9353 0.7237 0.1488 0.041 Uiso 1 calc R . .
C12A C 0.8460(2) 0.75143(13) 0.25188(14) 0.0389(8) Uani 1 d . . .
H12A H 0.7884 0.7602 0.2741 0.043 Uiso 1 calc R . .
H12B H 0.8674 0.7926 0.2325 0.043 Uiso 1 calc R . .
H12C H 0.8959 0.7376 0.2808 0.043 Uiso 1 calc R . .
C13A C 0.57259(19) 0.35212(12) 0.14475(11) 0.0238(6) Uani 1 d . . .
C14A C 0.5540(2) 0.30939(13) 0.19930(12) 0.0293(7) Uani 1 d . . .
H14A H 0.6144 0.2941 0.2165 0.032 Uiso 1 calc R . .
H14B H 0.5130 0.2701 0.1859 0.032 Uiso 1 calc R . .
H14C H 0.5228 0.3364 0.2308 0.032 Uiso 1 calc R . .
C15A C 0.6252(2) 0.30953(13) 0.09697(12) 0.0320(7) Uani 1 d . . .
H15A H 0.6872 0.2980 0.1147 0.035 Uiso 1 calc R . .
H15B H 0.6343 0.3355 0.0604 0.035 Uiso 1 calc R . .
H15C H 0.5877 0.2679 0.0855 0.035 Uiso 1 calc R . .
C16A C 0.4788(2) 0.37543(15) 0.11769(14) 0.0406(8) Uani 1 d . . .
H16A H 0.4909 0.4029 0.0824 0.045 Uiso 1 calc R . .
H16B H 0.4471 0.4025 0.1490 0.045 Uiso 1 calc R . .
H16C H 0.4381 0.3359 0.1043 0.045 Uiso 1 calc R . .
C17A C 1.0535(2) 0.56391(13) 0.42666(11) 0.0248(6) Uani 1 d . . .
H17A H 1.0098 0.5807 0.4585 0.027 Uiso 1 calc R . .
C18A C 1.1081(2) 0.50775(14) 0.45212(13) 0.0353(7) Uani 1 d . . .
H18A H 1.0639 0.4714 0.4630 0.039 Uiso 1 calc R . .
H18B H 1.1455 0.5246 0.4889 0.039 Uiso 1 calc R . .
H18C H 1.1507 0.4904 0.4212 0.039 Uiso 1 calc R . .
C19A C 1.1161(2) 0.62181(14) 0.40911(13) 0.0386(8) Uani 1 d . . .
H19A H 1.0768 0.6573 0.3930 0.042 Uiso 1 calc R . .
H19B H 1.1587 0.6062 0.3775 0.042 Uiso 1 calc R . .
H19C H 1.1537 0.6399 0.4454 0.042 Uiso 1 calc R . .
C20A C 0.8041(2) 0.66565(16) 0.41325(15) 0.0471(9) Uani 1 d . . .
H20A H 0.7904 0.6867 0.3731 0.052 Uiso 1 calc R . .
C21A C 0.7145(2) 0.66166(16) 0.44839(16) 0.0512(9) Uani 1 d . . .
H21A H 0.6660 0.6340 0.4243 0.056 Uiso 1 calc R . .
H21B H 0.6916 0.7073 0.4560 0.056 Uiso 1 calc R . .
H21C H 0.7277 0.6411 0.4877 0.056 Uiso 1 calc R . .
C22A C 0.8782(3) 0.70823(17) 0.44993(16) 0.0581(10) Uani 1 d . . .
H22A H 0.9363 0.7111 0.4269 0.064 Uiso 1 calc R . .
H22B H 0.8917 0.6877 0.4893 0.064 Uiso 1 calc R . .
H22C H 0.8549 0.7537 0.4576 0.064 Uiso 1 calc R . .
C23A C 0.9695(2) 0.30330(15) 0.35452(13) 0.0402(8) Uani 1 d . . .
H23A H 1.0295 0.3319 0.3568 0.044 Uiso 1 calc R . .
C24A C 0.9930(2) 0.22976(14) 0.34496(13) 0.0408(8) Uani 1 d . . .
H24A H 1.0262 0.2235 0.3066 0.045 Uiso 1 calc R . .
H24B H 0.9342 0.2017 0.3426 0.045 Uiso 1 calc R . .
H24C H 1.0338 0.2165 0.3795 0.045 Uiso 1 calc R . .
C25A C 0.9191(2) 0.31314(15) 0.41316(13) 0.0432(8) Uani 1 d . . .
H25A H 0.9036 0.3607 0.4191 0.048 Uiso 1 calc R . .
H25B H 0.9602 0.3002 0.4477 0.048 Uiso 1 calc R . .
H25C H 0.8605 0.2849 0.4111 0.048 Uiso 1 calc R . .
C26A C 0.8014(2) 0.20981(12) 0.22027(12) 0.0272(6) Uani 1 d . . .
H26A H 0.8702 0.2031 0.2302 0.030 Uiso 1 calc R . .
C27A C 0.7440(2) 0.18727(15) 0.27423(15) 0.0470(9) Uani 1 d . . .
H27A H 0.7650 0.2141 0.3116 0.052 Uiso 1 calc R . .
H27B H 0.7537 0.1393 0.2804 0.052 Uiso 1 calc R . .
H27C H 0.6764 0.1940 0.2652 0.052 Uiso 1 calc R . .
C28A C 0.7733(2) 0.17087(14) 0.16078(14) 0.0438(8) Uani 1 d . . .
H28A H 0.8124 0.1870 0.1279 0.048 Uiso 1 calc R . .
H28B H 0.7062 0.1776 0.1502 0.048 Uiso 1 calc R . .
H28C H 0.7830 0.1227 0.1656 0.048 Uiso 1 calc R . .
C29A C 0.9002(3) 0.39556(15) 0.04016(14) 0.0444(8) Uani 1 d . . .
H29A H 0.9636 0.4097 0.0597 0.049 Uiso 1 calc R . .
C30A C 0.8781(3) 0.32345(16) 0.05388(15) 0.0511(9) Uani 1 d . . .
H30A H 0.8773 0.3193 0.0985 0.056 Uiso 1 calc R . .
H30B H 0.9266 0.2947 0.0370 0.056 Uiso 1 calc R . .
H30C H 0.8158 0.3092 0.0351 0.056 Uiso 1 calc R . .
C31A C 0.9036(3) 0.40279(17) -0.02794(15) 0.0556(10) Uani 1 d . . .
H31A H 0.9189 0.4500 -0.0362 0.061 Uiso 1 calc R . .
H31B H 0.8417 0.3891 -0.0476 0.061 Uiso 1 calc R . .
H31C H 0.9524 0.3740 -0.0445 0.061 Uiso 1 calc R . .
C32A C 0.7891(2) 0.57625(14) 0.00557(12) 0.0372(8) Uani 1 d . . .
H32A H 0.8471 0.5544 -0.0096 0.041 Uiso 1 calc R . .
C33A C 0.7982(3) 0.65114(15) -0.00616(14) 0.0499(9) Uani 1 d . . .
H33A H 0.8547 0.6711 0.0164 0.055 Uiso 1 calc R . .
H33B H 0.7418 0.6737 0.0078 0.055 Uiso 1 calc R . .
H33C H 0.8041 0.6570 -0.0503 0.055 Uiso 1 calc R . .
C34A C 0.7025(2) 0.53972(17) -0.02711(14) 0.0481(9) Uani 1 d . . .
H34A H 0.7005 0.4922 -0.0166 0.053 Uiso 1 calc R . .
H34B H 0.7070 0.5426 -0.0717 0.053 Uiso 1 calc R . .
H34C H 0.6446 0.5610 -0.0140 0.053 Uiso 1 calc R . .
C35A C 0.4436(2) 0.59034(15) 0.32773(13) 0.0355(7) Uani 1 d . . .
H35A H 0.4296 0.6211 0.2936 0.039 Uiso 1 calc R . .
C36A C 0.4483(3) 0.62994(16) 0.38822(14) 0.0513(9) Uani 1 d . . .
H36A H 0.4985 0.6654 0.3880 0.056 Uiso 1 calc R . .
H36B H 0.4623 0.5997 0.4215 0.056 Uiso 1 calc R . .
H36C H 0.3872 0.6506 0.3947 0.056 Uiso 1 calc R . .
C37A C 0.3667(2) 0.53296(17) 0.32692(16) 0.0533(9) Uani 1 d . . .
H37A H 0.3653 0.5075 0.2872 0.059 Uiso 1 calc R . .
H37B H 0.3046 0.5523 0.3330 0.059 Uiso 1 calc R . .
H37C H 0.3812 0.5026 0.3600 0.059 Uiso 1 calc R . .
C38A C 0.4803(2) 0.58300(15) 0.14761(14) 0.0408(8) Uani 1 d . . .
H38A H 0.4846 0.5363 0.1287 0.045 Uiso 1 calc R . .
C39A C 0.3792(3) 0.59408(19) 0.16464(16) 0.0589(10) Uani 1 d . . .
H39A H 0.3599 0.5606 0.1939 0.065 Uiso 1 calc R . .
H39B H 0.3373 0.5891 0.1276 0.065 Uiso 1 calc R . .
H39C H 0.3747 0.6396 0.1835 0.065 Uiso 1 calc R . .
C40A C 0.5111(3) 0.63326(18) 0.10264(16) 0.0619(10) Uani 1 d . . .
H40A H 0.5766 0.6253 0.0919 0.068 Uiso 1 calc R . .
H40B H 0.5074 0.6791 0.1211 0.068 Uiso 1 calc R . .
H40C H 0.4694 0.6284 0.0655 0.068 Uiso 1 calc R . .
Ti1B Ti 0.21336(3) 1.12488(2) 0.26890(2) 0.02086(11) Uani 1 d . . .
Ti2B Ti 0.25293(4) 0.95891(2) 0.37502(2) 0.03102(13) Uani 1 d . . .
Ti3B Ti 0.42685(4) 0.92619(2) 0.23021(2) 0.03219(13) Uani 1 d . . .
Ti4B Ti 0.16535(4) 0.95869(2) 0.14636(2) 0.02585(12) Uani 1 d . . .
P1B P 0.40180(6) 1.03903(4) 0.33465(3) 0.03047(18) Uani 1 d . . .
P2B P 0.09118(5) 1.01517(3) 0.28911(3) 0.02116(16) Uani 1 d . . .
P3B P 0.31436(5) 1.05626(3) 0.15683(3) 0.02422(17) Uani 1 d . . .
P4B P 0.25200(6) 0.85923(3) 0.23978(4) 0.03033(18) Uani 1 d . . .
O1B O 0.29912(13) 1.05880(9) 0.31993(8) 0.0276(4) Uani 1 d . . .
O2B O 0.38911(14) 0.98398(9) 0.38136(8) 0.0362(5) Uani 1 d . . .
O3B O 0.45151(14) 1.01139(9) 0.27773(9) 0.0344(5) Uani 1 d . . .
O4B O 0.13981(12) 1.01730(8) 0.22747(7) 0.0214(4) Uani 1 d . . .
O5B O 0.11220(12) 1.08745(8) 0.31751(7) 0.0221(4) Uani 1 d . . .
O6B O 0.12968(13) 0.96219(8) 0.33092(8) 0.0283(4) Uani 1 d . . .
O7B O 0.30863(13) 1.11098(8) 0.20781(8) 0.0250(4) Uani 1 d . . .
O8B O 0.33053(13) 0.98603(8) 0.18017(8) 0.0282(4) Uani 1 d . . .
O9B O 0.21861(13) 1.04584(8) 0.11950(8) 0.0273(4) Uani 1 d . . .
O10B O 0.29043(14) 0.90882(9) 0.29201(8) 0.0317(5) Uani 1 d . . .
O11B O 0.33855(14) 0.85101(9) 0.20036(9) 0.0355(5) Uani 1 d . . .
O12B O 0.16815(13) 0.88569(8) 0.20286(8) 0.0289(4) Uani 1 d . . .
O13B O 0.25874(13) 1.19667(8) 0.31534(8) 0.0270(4) Uani 1 d . . .
O14B O 0.13911(13) 1.16725(8) 0.21656(8) 0.0256(4) Uani 1 d . . .
O15B O 0.22104(15) 1.01329(10) 0.43630(9) 0.0402(5) Uani 1 d . . .
O16B O 0.24755(15) 0.88083(10) 0.41339(9) 0.0447(6) Uani 1 d . . .
O17B O 0.49628(15) 0.87969(10) 0.28100(10) 0.0422(5) Uani 1 d . . .
O18B O 0.50629(15) 0.92775(10) 0.16845(9) 0.0405(5) Uani 1 d . . .
O19B O 0.04354(14) 0.95830(9) 0.12167(8) 0.0341(5) Uani 1 d . . .
O20B O 0.20828(15) 0.90876(9) 0.08502(9) 0.0399(5) Uani 1 d . . .
C1B C 0.4774(2) 1.10722(15) 0.36859(14) 0.0398(8) Uani 1 d . . .
C2B C 0.4941(2) 1.15997(15) 0.31972(14) 0.0424(8) Uani 1 d . . .
H2B1 H 0.5265 1.1390 0.2852 0.047 Uiso 1 calc R . .
H2B2 H 0.5335 1.1980 0.3381 0.047 Uiso 1 calc R . .
H2B3 H 0.4330 1.1763 0.3049 0.047 Uiso 1 calc R . .
C3B C 0.4299(2) 1.14069(16) 0.42236(14) 0.0478(9) Uani 1 d . . .
H3B1 H 0.3695 1.1586 0.4080 0.053 Uiso 1 calc R . .
H3B2 H 0.4713 1.1778 0.4406 0.053 Uiso 1 calc R . .
H3B3 H 0.4181 1.1074 0.4533 0.053 Uiso 1 calc R . .
C4B C 0.5725(2) 1.08012(16) 0.39052(15) 0.0474(9) Uani 1 d . . .
H4B1 H 0.6025 1.0577 0.3557 0.052 Uiso 1 calc R . .
H4B2 H 0.5618 1.0476 0.4223 0.052 Uiso 1 calc R . .
H4B3 H 0.6140 1.1177 0.4076 0.052 Uiso 1 calc R . .
C5B C -0.0356(2) 0.99940(13) 0.28172(13) 0.0294(7) Uani 1 d . . .
C6B C -0.0589(2) 0.92540(13) 0.26313(14) 0.0363(7) Uani 1 d . . .
H6B1 H -0.0317 0.9142 0.2234 0.040 Uiso 1 calc R . .
H6B2 H -0.1279 0.9177 0.2597 0.040 Uiso 1 calc R . .
H6B3 H -0.0320 0.8967 0.2944 0.040 Uiso 1 calc R . .
C7B C -0.0773(2) 1.04459(13) 0.23272(13) 0.0323(7) Uani 1 d . . .
H7B1 H -0.0503 1.0333 0.1930 0.035 Uiso 1 calc R . .
H7B2 H -0.0618 1.0921 0.2447 0.035 Uiso 1 calc R . .
H7B3 H -0.1464 1.0372 0.2293 0.035 Uiso 1 calc R . .
C8B C -0.0776(2) 1.01726(14) 0.34398(13) 0.0383(8) Uani 1 d . . .
H8B1 H -0.0620 1.0648 0.3558 0.042 Uiso 1 calc R . .
H8B2 H -0.0509 0.9885 0.3752 0.042 Uiso 1 calc R . .
H8B3 H -0.1467 1.0099 0.3407 0.042 Uiso 1 calc R . .
C9B C 0.4067(2) 1.08689(13) 0.10736(13) 0.0336(7) Uani 1 d . . .
C10B C 0.3715(3) 1.15129(15) 0.07976(15) 0.0481(9) Uani 1 d . . .
H10D H 0.3585 1.1844 0.1129 0.053 Uiso 1 calc R . .
H10E H 0.3131 1.1407 0.0547 0.053 Uiso 1 calc R . .
H10F H 0.4201 1.1702 0.0540 0.053 Uiso 1 calc R . .
C11B C 0.4979(2) 1.10287(15) 0.14606(15) 0.0448(8) Uani 1 d . . .
H11D H 0.4869 1.1385 0.1773 0.049 Uiso 1 calc R . .
H11E H 0.5480 1.1182 0.1195 0.049 Uiso 1 calc R . .
H11F H 0.5176 1.0621 0.1662 0.049 Uiso 1 calc R . .
C12B C 0.4243(3) 1.03314(15) 0.05827(15) 0.0502(9) Uani 1 d . . .
H12D H 0.4461 0.9925 0.0776 0.055 Uiso 1 calc R . .
H12E H 0.4730 1.0499 0.0313 0.055 Uiso 1 calc R . .
H12F H 0.3654 1.0222 0.0339 0.055 Uiso 1 calc R . .
C13B C 0.2126(2) 0.77717(15) 0.26394(15) 0.0452(8) Uani 1 d . . .
C14B C 0.1953(2) 0.73124(14) 0.20647(14) 0.0450(8) Uani 1 d . . .
H14D H 0.2546 0.7274 0.1848 0.050 Uiso 1 calc R . .
H14E H 0.1471 0.7503 0.1794 0.050 Uiso 1 calc R . .
H14F H 0.1732 0.6864 0.2181 0.050 Uiso 1 calc R . .
C15B C 0.2905(2) 0.74860(16) 0.30545(15) 0.0486(9) Uani 1 d . . .
H15D H 0.3485 0.7443 0.2826 0.053 Uiso 1 calc R . .
H15E H 0.2693 0.7041 0.3185 0.053 Uiso 1 calc R . .
H15F H 0.3033 0.7792 0.3417 0.053 Uiso 1 calc R . .
C16B C 0.1223(2) 0.78391(16) 0.29921(15) 0.0480(9) Uani 1 d . . .
H16D H 0.0728 0.8024 0.2727 0.053 Uiso 1 calc R . .
H16E H 0.1351 0.8143 0.3356 0.053 Uiso 1 calc R . .
H16F H 0.1008 0.7393 0.3120 0.053 Uiso 1 calc R . .
C17B C 0.2488(2) 1.26808(13) 0.31338(12) 0.0321(7) Uani 1 d . . .
H17B H 0.1849 1.2764 0.2942 0.035 Uiso 1 calc R . .
C18B C 0.2534(3) 1.29860(15) 0.37797(14) 0.0487(9) Uani 1 d . . .
H18D H 0.2031 1.2778 0.4014 0.054 Uiso 1 calc R . .
H18E H 0.2447 1.3474 0.3770 0.054 Uiso 1 calc R . .
H18F H 0.3153 1.2905 0.3977 0.054 Uiso 1 calc R . .
C19B C 0.3225(2) 1.29763(16) 0.27444(15) 0.0504(9) Uani 1 d . . .
H19D H 0.3161 1.2762 0.2329 0.055 Uiso 1 calc R . .
H19E H 0.3856 1.2897 0.2925 0.055 Uiso 1 calc R . .
H19F H 0.3142 1.3464 0.2723 0.055 Uiso 1 calc R . .
C20B C 0.1221(2) 1.19086(12) 0.15660(12) 0.0278(7) Uani 1 d . . .
H20B H 0.1807 1.1847 0.1329 0.031 Uiso 1 calc R . .
C21B C 0.0435(2) 1.15156(14) 0.12418(14) 0.0419(8) Uani 1 d . . .
H21D H 0.0590 1.1037 0.1212 0.046 Uiso 1 calc R . .
H21E H 0.0336 1.1681 0.0828 0.046 Uiso 1 calc R . .
H21F H -0.0145 1.1567 0.1470 0.046 Uiso 1 calc R . .
C22B C 0.1044(3) 1.26498(14) 0.16244(14) 0.0471(9) Uani 1 d . . .
H22D H 0.1590 1.2888 0.1840 0.052 Uiso 1 calc R . .
H22E H 0.0473 1.2720 0.1858 0.052 Uiso 1 calc R . .
H22F H 0.0952 1.2825 0.1214 0.052 Uiso 1 calc R . .
C23B C 0.1975(3) 1.07295(17) 0.47362(14) 0.0480(9) Uani 1 d . . .
H23B H 0.2236 1.1146 0.4550 0.053 Uiso 1 calc R . .
C24B C 0.2413(3) 1.06759(18) 0.53768(15) 0.0562(10) Uani 1 d . . .
H24D H 0.3104 1.0654 0.5356 0.062 Uiso 1 calc R . .
H24E H 0.2161 1.0266 0.5556 0.062 Uiso 1 calc R . .
H24F H 0.2259 1.1073 0.5634 0.062 Uiso 1 calc R . .
C25B C 0.0917(3) 1.07674(17) 0.47764(16) 0.0552(10) Uani 1 d . . .
H25D H 0.0626 1.0802 0.4363 0.061 Uiso 1 calc R . .
H25E H 0.0770 1.1166 0.5033 0.061 Uiso 1 calc R . .
H25F H 0.0664 1.0359 0.4959 0.061 Uiso 1 calc R . .
C26B C 0.2279(2) 0.86230(16) 0.47403(15) 0.0461(9) Uani 1 d . . .
H26B H 0.2522 0.8998 0.5034 0.051 Uiso 1 calc R . .
C27B C 0.2788(3) 0.80017(16) 0.48884(15) 0.0522(9) Uani 1 d . . .
H27D H 0.3470 0.8081 0.4844 0.057 Uiso 1 calc R . .
H27E H 0.2556 0.7626 0.4607 0.057 Uiso 1 calc R . .
H27F H 0.2671 0.7889 0.5313 0.057 Uiso 1 calc R . .
C28B C 0.1221(3) 0.85463(17) 0.47933(15) 0.0534(9) Uani 1 d . . .
H28D H 0.0926 0.8968 0.4687 0.059 Uiso 1 calc R . .
H28E H 0.1078 0.8444 0.5216 0.059 Uiso 1 calc R . .
H28F H 0.0970 0.8177 0.4511 0.059 Uiso 1 calc R . .
C29B C 0.5579(2) 0.87528(17) 0.33485(15) 0.0482(9) Uani 1 d . . .
H29B H 0.5788 0.9218 0.3507 0.053 Uiso 1 calc R . .
C30B C 0.5044(3) 0.83937(17) 0.38458(16) 0.0568(10) Uani 1 d . . .
H30D H 0.4487 0.8649 0.3951 0.063 Uiso 1 calc R . .
H30E H 0.5464 0.8366 0.4213 0.063 Uiso 1 calc R . .
H30F H 0.4841 0.7937 0.3691 0.063 Uiso 1 calc R . .
C31B C 0.6426(3) 0.83677(17) 0.31829(16) 0.0565(10) Uani 1 d . . .
H31D H 0.6764 0.8600 0.2865 0.062 Uiso 1 calc R . .
H31E H 0.6222 0.7912 0.3026 0.062 Uiso 1 calc R . .
H31F H 0.6848 0.8338 0.3548 0.062 Uiso 1 calc R . .
C32B C 0.5896(2) 0.89100(16) 0.15446(15) 0.0467(9) Uani 1 d . . .
H32B H 0.6091 0.8643 0.1904 0.051 Uiso 1 calc R . .
C33B C 0.5666(3) 0.84322(17) 0.09809(15) 0.0557(10) Uani 1 d . . .
H33D H 0.5149 0.8113 0.1071 0.061 Uiso 1 calc R . .
H33E H 0.6230 0.8182 0.0880 0.061 Uiso 1 calc R . .
H33F H 0.5471 0.8696 0.0631 0.061 Uiso 1 calc R . .
C34B C 0.6684(3) 0.94006(17) 0.14079(17) 0.0584(10) Uani 1 d . . .
H34D H 0.6827 0.9707 0.1768 0.064 Uiso 1 calc R . .
H34E H 0.6490 0.9663 0.1057 0.064 Uiso 1 calc R . .
H34F H 0.7251 0.9152 0.1309 0.064 Uiso 1 calc R . .
C35B C -0.0096(2) 0.92414(14) 0.07010(13) 0.0391(8) Uani 1 d . . .
H35B H 0.0320 0.9195 0.0342 0.043 Uiso 1 calc R . .
C36B C -0.0415(3) 0.85569(15) 0.08862(15) 0.0510(9) Uani 1 d . . .
H36D H 0.0141 0.8289 0.0975 0.056 Uiso 1 calc R . .
H36E H -0.0807 0.8330 0.0551 0.056 Uiso 1 calc R . .
H36F H -0.0787 0.8602 0.1255 0.056 Uiso 1 calc R . .
C37B C -0.0921(2) 0.96907(17) 0.05390(15) 0.0503(9) Uani 1 d . . .
H37D H -0.0670 1.0130 0.0418 0.055 Uiso 1 calc R . .
H37E H -0.1310 0.9755 0.0898 0.055 Uiso 1 calc R . .
H37F H -0.1311 0.9474 0.0197 0.055 Uiso 1 calc R . .
C38B C 0.2794(3) 0.87389(16) 0.05160(14) 0.0467(9) Uani 1 d . . .
H38B H 0.3440 0.8914 0.0664 0.051 Uiso 1 calc R . .
C39B C 0.2645(3) 0.88599(18) -0.01667(15) 0.0583(10) Uani 1 d . . .
H39D H 0.2704 0.9346 -0.0230 0.064 Uiso 1 calc R . .
H39E H 0.2011 0.8687 -0.0310 0.064 Uiso 1 calc R . .
H39F H 0.3125 0.8625 -0.0398 0.064 Uiso 1 calc R . .
C40B C 0.2695(3) 0.79940(17) 0.06133(16) 0.0607(10) Uani 1 d . . .
H40D H 0.2789 0.7916 0.1052 0.067 Uiso 1 calc R . .
H40E H 0.3172 0.7756 0.0382 0.067 Uiso 1 calc R . .
H40F H 0.2059 0.7825 0.0470 0.067 Uiso 1 calc R . .

loop_
_atom_site_aniso_label
_atom_site_aniso_U_11
_atom_site_aniso_U_22
_atom_site_aniso_U_33
_atom_site_aniso_U_23
_atom_site_aniso_U_13
_atom_site_aniso_U_12
Ti1A 0.0146(3) 0.0167(2) 0.0183(2) -0.00082(18) -0.00013(19) 0.00140(19)
Ti2A 0.0137(3) 0.0127(2) 0.0171(2) 0.00173(17) 0.00020(18) 0.00055(18)
Ti3A 0.0188(3) 0.0209(2) 0.0188(2) 0.00390(18) -0.0015(2) 0.0015(2)
Ti4A 0.0160(3) 0.0181(2) 0.0218(2) 0.00167(19) -0.0019(2) 0.0025(2)
P1A 0.0134(4) 0.0126(3) 0.0167(3) 0.0016(2) 0.0009(3) 0.0010(3)
P2A 0.0141(4) 0.0167(3) 0.0169(3) 0.0021(3) 0.0007(3) 0.0030(3)
P3A 0.0189(4) 0.0164(3) 0.0242(4) 0.0019(3) -0.0011(3) 0.0009(3)
P4A 0.0157(4) 0.0185(3) 0.0198(3) 0.0010(3) -0.0012(3) 0.0004(3)
O1A 0.0100(10) 0.0135(8) 0.0152(8) 0.0032(6) 0.0003(7) -0.0007(7)
O2A 0.0132(10) 0.0147(8) 0.0206(9) -0.0016(7) 0.0023(7) -0.0005(7)
O3A 0.0152(10) 0.0169(8) 0.0186(9) 0.0044(7) -0.0011(7) 0.0011(7)
O4A 0.0177(11) 0.0165(9) 0.0196(9) -0.0010(7) -0.0003(7) 0.0002(7)
O5A 0.0154(11) 0.0216(9) 0.0164(8) 0.0019(7) -0.0006(7) 0.0008(7)
O6A 0.0154(11) 0.0171(9) 0.0213(9) 0.0023(7) 0.0005(7) 0.0002(7)
O7A 0.0185(11) 0.0177(9) 0.0214(9) -0.0018(7) -0.0028(7) 0.0010(7)
O8A 0.0194(11) 0.0125(8) 0.0211(9) 0.0014(7) 0.0006(7) 0.0033(7)
O9A 0.0243(12) 0.0199(9) 0.0258(10) 0.0013(7) -0.0014(8) 0.0029(8)
O10A 0.0178(11) 0.0162(8) 0.0199(9) 0.0033(7) -0.0004(7) 0.0006(7)
O11A 0.0257(12) 0.0220(9) 0.0206(9) 0.0035(7) -0.0044(8) 0.0004(8)
O12A 0.0162(11) 0.0179(9) 0.0251(9) 0.0017(7) -0.0025(8) -0.0015(7)
O13A 0.0195(11) 0.0233(9) 0.0241(9) -0.0024(7) -0.0033(8) 0.0021(8)
O14A 0.0274(12) 0.0247(10) 0.0250(10) -0.0070(8) 0.0006(8) 0.0071(8)
O15A 0.0191(11) 0.0182(9) 0.0220(9) 0.0048(7) -0.0019(8) 0.0025(7)
O16A 0.0166(11) 0.0214(9) 0.0286(10) 0.0009(7) -0.0002(8) -0.0006(8)
O17A 0.0294(12) 0.0305(10) 0.0214(9) 0.0008(8) 0.0002(8) 0.0020(9)
O18A 0.0293(13) 0.0317(10) 0.0295(10) 0.0125(8) -0.0009(9) 0.0023(9)
O19A 0.0195(12) 0.0260(10) 0.0290(10) -0.0024(8) -0.0011(8) 0.0054(8)
O20A 0.0249(12) 0.0288(10) 0.0295(10) 0.0039(8) -0.0035(9) 0.0080(8)
C1A 0.0132(15) 0.0144(12) 0.0214(13) 0.0026(10) 0.0032(11) -0.0008(10)
C2A 0.0173(17) 0.0246(14) 0.0314(15) 0.0056(11) 0.0016(12) 0.0053(11)
C3A 0.0188(17) 0.0212(14) 0.0312(15) 0.0036(11) 0.0029(12) 0.0003(11)
C4A 0.0178(17) 0.0252(14) 0.0297(15) -0.0017(11) 0.0048(12) -0.0009(11)
C5A 0.0245(18) 0.0273(14) 0.0236(14) 0.0026(11) 0.0016(12) 0.0010(12)
C6A 0.031(2) 0.0363(17) 0.0360(16) 0.0103(13) 0.0034(14) 0.0047(14)
C7A 0.0280(19) 0.0418(17) 0.0342(16) -0.0037(13) 0.0068(13) 0.0045(14)
C8A 0.0269(19) 0.0380(17) 0.0371(17) 0.0060(13) 0.0024(14) -0.0017(14)
C9A 0.033(2) 0.0215(14) 0.0402(17) 0.0079(12) -0.0015(14) 0.0049(13)
C10A 0.039(2) 0.0352(17) 0.0494(19) 0.0107(14) -0.0012(16) 0.0052(15)
C11A 0.038(2) 0.0294(16) 0.0465(18) 0.0116(13) 0.0052(15) -0.0011(14)
C12A 0.033(2) 0.0273(16) 0.056(2) 0.0049(14) -0.0024(15) -0.0014(14)
C13A 0.0217(17) 0.0237(14) 0.0257(14) -0.0001(11) -0.0014(12) 0.0020(12)
C14A 0.0215(18) 0.0305(15) 0.0355(16) -0.0009(12) 0.0012(13) -0.0002(12)
C15A 0.032(2) 0.0262(15) 0.0362(16) -0.0085(12) -0.0015(14) -0.0019(13)
C16A 0.031(2) 0.0420(18) 0.0462(19) -0.0059(14) -0.0115(15) -0.0035(15)
C17A 0.0222(17) 0.0296(15) 0.0220(14) -0.0011(11) -0.0027(12) 0.0009(12)
C18A 0.032(2) 0.0395(17) 0.0341(16) 0.0043(13) -0.0024(14) 0.0019(14)
C19A 0.040(2) 0.0362(17) 0.0388(17) 0.0031(13) -0.0035(15) -0.0017(15)
C20A 0.047(2) 0.0422(19) 0.051(2) -0.0101(15) 0.0008(17) 0.0078(16)
C21A 0.047(2) 0.047(2) 0.059(2) -0.0086(16) 0.0040(18) 0.0083(17)
C22A 0.059(3) 0.045(2) 0.069(2) -0.0083(18) -0.002(2) 0.0036(18)
C23A 0.045(2) 0.0374(17) 0.0381(18) 0.0053(14) -0.0061(15) 0.0043(15)
C24A 0.050(2) 0.0321(17) 0.0406(18) 0.0050(14) -0.0048(15) 0.0124(15)
C25A 0.048(2) 0.0421(18) 0.0409(18) 0.0042(14) 0.0050(16) 0.0108(16)
C26A 0.0258(18) 0.0201(14) 0.0355(16) 0.0003(12) 0.0023(13) 0.0003(12)
C27A 0.042(2) 0.0316(17) 0.068(2) 0.0084(15) 0.0071(18) -0.0043(15)
C28A 0.044(2) 0.0314(17) 0.054(2) -0.0092(14) -0.0158(16) 0.0033(15)
C29A 0.055(2) 0.0417(19) 0.0373(18) 0.0024(14) 0.0075(16) 0.0047(16)
C30A 0.055(3) 0.050(2) 0.048(2) -0.0065(16) 0.0048(17) -0.0017(17)
C31A 0.060(3) 0.058(2) 0.051(2) 0.0089(17) 0.0162(19) 0.0069(19)
C32A 0.043(2) 0.0402(17) 0.0298(16) 0.0087(13) 0.0036(14) 0.0091(15)
C33A 0.067(3) 0.0418(19) 0.0424(19) 0.0118(15) 0.0062(17) 0.0076(17)
C34A 0.043(2) 0.061(2) 0.0410(19) 0.0063(16) -0.0046(16) 0.0034(17)
C35A 0.029(2) 0.0425(18) 0.0355(17) 0.0046(13) 0.0009(14) 0.0104(15)
C36A 0.055(3) 0.053(2) 0.047(2) 0.0019(16) 0.0037(17) 0.0193(18)
C37A 0.040(2) 0.058(2) 0.063(2) 0.0027(18) 0.0049(18) 0.0044(18)
C38A 0.041(2) 0.0394(18) 0.0418(18) 0.0042(14) -0.0020(16) 0.0053(15)
C39A 0.049(3) 0.074(3) 0.052(2) -0.0050(18) -0.0096(18) 0.006(2)
C40A 0.059(3) 0.067(2) 0.060(2) 0.0162(19) -0.005(2) -0.006(2)
Ti1B 0.0198(3) 0.0173(2) 0.0257(3) 0.00138(19) 0.0042(2) 0.0011(2)
Ti2B 0.0294(3) 0.0287(3) 0.0357(3) 0.0077(2) 0.0015(2) 0.0023(2)
Ti3B 0.0245(3) 0.0267(3) 0.0457(3) 0.0014(2) 0.0046(3) 0.0029(2)
Ti4B 0.0274(3) 0.0187(2) 0.0318(3) 0.0001(2) 0.0054(2) 0.0011(2)
P1B 0.0245(5) 0.0285(4) 0.0384(4) 0.0035(3) 0.0008(3) 0.0010(3)
P2B 0.0184(4) 0.0180(3) 0.0274(4) 0.0028(3) 0.0032(3) 0.0001(3)
P3B 0.0236(5) 0.0189(3) 0.0305(4) -0.0001(3) 0.0073(3) 0.0004(3)
P4B 0.0269(5) 0.0213(4) 0.0432(4) 0.0042(3) 0.0026(4) 0.0020(3)
O1B 0.0195(12) 0.0281(10) 0.0348(11) 0.0026(8) -0.0014(8) -0.0017(8)
O2B 0.0341(14) 0.0360(11) 0.0390(11) 0.0086(9) -0.0003(9) 0.0022(9)
O3B 0.0274(13) 0.0313(11) 0.0447(12) 0.0033(9) 0.0056(9) -0.0006(9)
O4B 0.0190(11) 0.0151(9) 0.0302(10) 0.0004(7) 0.0039(8) 0.0013(7)
O5B 0.0217(11) 0.0176(9) 0.0273(10) 0.0022(7) 0.0049(8) -0.0010(8)
O6B 0.0264(12) 0.0248(10) 0.0341(11) 0.0070(8) 0.0036(9) -0.0013(8)
O7B 0.0220(12) 0.0204(9) 0.0323(10) -0.0016(8) 0.0047(8) -0.0024(8)
O8B 0.0254(12) 0.0225(10) 0.0368(11) 0.0015(8) 0.0040(9) -0.0002(8)
O9B 0.0291(13) 0.0219(9) 0.0313(10) 0.0021(8) 0.0060(9) 0.0012(8)
O10B 0.0303(13) 0.0236(10) 0.0417(11) 0.0026(8) 0.0033(9) 0.0027(9)
O11B 0.0302(13) 0.0262(10) 0.0510(12) 0.0030(9) 0.0069(10) 0.0044(9)
O12B 0.0265(12) 0.0202(9) 0.0399(11) 0.0015(8) 0.0016(9) 0.0011(8)
O13B 0.0259(12) 0.0246(10) 0.0301(10) -0.0026(8) 0.0042(8) -0.0022(8)
O14B 0.0286(12) 0.0188(9) 0.0303(10) 0.0027(8) 0.0067(8) 0.0048(8)
O15B 0.0416(15) 0.0376(12) 0.0416(12) 0.0036(9) 0.0037(10) 0.0021(10)
O16B 0.0433(15) 0.0401(12) 0.0518(13) 0.0141(10) -0.0006(11) 0.0032(10)
O17B 0.0329(14) 0.0376(12) 0.0568(14) 0.0039(10) 0.0024(11) 0.0094(10)
O18B 0.0340(14) 0.0379(12) 0.0504(13) 0.0020(10) 0.0074(10) 0.0071(10)
O19B 0.0352(14) 0.0302(11) 0.0363(11) -0.0005(9) 0.0000(9) -0.0018(9)
O20B 0.0439(15) 0.0318(11) 0.0439(12) -0.0060(9) 0.0093(10) 0.0002(10)
C1B 0.027(2) 0.0399(18) 0.0517(19) -0.0015(15) -0.0001(15) 0.0004(14)
C2B 0.033(2) 0.0451(19) 0.0484(19) -0.0001(15) 0.0057(15) -0.0053(15)
C3B 0.038(2) 0.054(2) 0.050(2) -0.0001(16) -0.0023(16) -0.0084(16)
C4B 0.033(2) 0.048(2) 0.059(2) 0.0008(16) -0.0081(17) -0.0016(16)
C5B 0.0237(18) 0.0247(14) 0.0397(17) -0.0006(12) 0.0027(13) 0.0011(12)
C6B 0.036(2) 0.0257(15) 0.0470(18) 0.0022(13) 0.0039(15) -0.0019(14)
C7B 0.0278(19) 0.0248(15) 0.0443(17) 0.0014(13) 0.0029(14) 0.0012(13)
C8B 0.030(2) 0.0373(17) 0.0481(19) 0.0031(14) 0.0126(15) -0.0010(14)
C9B 0.032(2) 0.0286(15) 0.0411(17) 0.0002(13) 0.0102(14) 0.0011(13)
C10B 0.052(2) 0.0431(19) 0.051(2) 0.0114(15) 0.0177(17) 0.0012(17)
C11B 0.039(2) 0.0389(18) 0.057(2) 0.0035(15) 0.0113(17) -0.0052(15)
C12B 0.049(2) 0.0428(19) 0.060(2) 0.0048(16) 0.0179(18) 0.0047(17)
C13B 0.036(2) 0.0406(19) 0.059(2) 0.0093(16) 0.0041(17) 0.0013(15)
C14B 0.048(2) 0.0270(16) 0.060(2) 0.0048(15) -0.0040(17) -0.0004(15)
C15B 0.051(3) 0.0396(19) 0.056(2) 0.0074(15) -0.0049(17) 0.0062(16)
C16B 0.043(2) 0.0398(19) 0.061(2) 0.0075(16) 0.0030(18) -0.0003(16)
C17B 0.032(2) 0.0281(15) 0.0361(16) -0.0056(12) 0.0059(14) -0.0028(13)
C18B 0.050(2) 0.0386(18) 0.056(2) -0.0057(15) 0.0022(17) 0.0019(16)
C19B 0.046(2) 0.0431(19) 0.062(2) 0.0058(16) 0.0037(18) -0.0021(16)
C20B 0.038(2) 0.0216(14) 0.0250(14) 0.0048(11) 0.0085(13) 0.0017(13)
C21B 0.045(2) 0.0315(17) 0.0493(19) -0.0008(14) 0.0006(16) 0.0065(15)
C22B 0.057(3) 0.0367(18) 0.0468(19) 0.0043(15) -0.0033(17) -0.0035(16)
C23B 0.052(3) 0.054(2) 0.0395(19) 0.0037(16) 0.0098(17) 0.0142(18)
C24B 0.054(3) 0.065(2) 0.049(2) -0.0034(17) 0.0006(18) 0.0033(19)
C25B 0.059(3) 0.050(2) 0.056(2) -0.0055(17) 0.0069(19) 0.0017(18)
C26B 0.048(2) 0.0431(19) 0.049(2) 0.0167(15) 0.0028(17) -0.0012(16)
C27B 0.054(3) 0.046(2) 0.058(2) 0.0185(16) -0.0036(18) 0.0030(18)
C28B 0.051(3) 0.060(2) 0.050(2) 0.0097(17) 0.0058(18) -0.0006(18)
C29B 0.041(2) 0.050(2) 0.055(2) 0.0043(16) 0.0003(17) 0.0065(17)
C30B 0.056(3) 0.055(2) 0.060(2) 0.0113(18) -0.0026(19) -0.0021(19)
C31B 0.055(3) 0.057(2) 0.057(2) 0.0017(17) 0.0005(19) 0.0072(19)
C32B 0.036(2) 0.047(2) 0.059(2) 0.0061(16) 0.0123(17) 0.0090(16)
C33B 0.064(3) 0.055(2) 0.048(2) -0.0067(17) -0.0033(18) 0.0113(19)
C34B 0.043(3) 0.061(2) 0.072(3) 0.0017(19) 0.0058(19) 0.0016(19)
C35B 0.047(2) 0.0339(17) 0.0363(17) 0.0038(13) 0.0004(15) -0.0046(15)
C36B 0.065(3) 0.0402(19) 0.0452(19) -0.0039(15) -0.0056(17) -0.0119(17)
C37B 0.042(2) 0.059(2) 0.050(2) 0.0052(17) 0.0010(17) -0.0051(17)
C38B 0.050(2) 0.0439(19) 0.046(2) -0.0003(15) -0.0067(17) 0.0056(17)
C39B 0.051(3) 0.066(2) 0.057(2) -0.0112(18) 0.0049(19) 0.0016(19)
C40B 0.067(3) 0.055(2) 0.058(2) -0.0073(18) -0.006(2) 0.001(2)

loop_
_atom_type_symbol
_atom_type_description
_atom_type_scat_dispersion_real
_atom_type_scat_dispersion_imag
_atom_type_scat_source
C C 0.0033 0.0016 'International Tables Vol C Tables 4.2.6.8 and 6.1.1.4'
H H 0.0000 0.0000 'International Tables Vol C Tables 4.2.6.8 and 6.1.1.4'
O O 0.0106 0.0060 'International Tables Vol C Tables 4.2.6.8 and 6.1.1.4'
P P 0.1023 0.0942 'International Tables Vol C Tables 4.2.6.8 and 6.1.1.4'
Ti Ti 0.2776 0.4457 'International Tables Vol C Tables 4.2.6.8 and 6.1.1.4'

loop_
_geom_angle_atom_site_label_1
_geom_angle_atom_site_label_2
_geom_angle_atom_site_label_3
_geom_angle
_geom_angle_site_symmetry_1
_geom_angle_site_symmetry_3
_geom_angle_publ_flag
O14A Ti1A O13A 98.31(8) . . ?
O14A Ti1A O7A 91.82(7) . . ?
O13A Ti1A O7A 105.35(8) . . ?
O14A Ti1A O5A 97.24(7) . . ?
O13A Ti1A O5A 101.62(7) . . ?
O7A Ti1A O5A 149.94(7) . . ?
O14A Ti1A O1A 170.51(8) . . ?
O13A Ti1A O1A 90.65(7) . . ?
O7A Ti1A O1A 82.77(6) . . ?
O5A Ti1A O1A 83.89(6) . . ?
O14A Ti1A O4A 90.96(7) . . ?
O13A Ti1A O4A 164.65(7) . . ?
O7A Ti1A O4A 86.44(7) . . ?
O5A Ti1A O4A 64.89(6) . . ?
O1A Ti1A O4A 80.96(6) . . ?
O15A Ti2A O16A 98.50(8) . . ?
O15A Ti2A O6A 95.01(7) . . ?
O16A Ti2A O6A 102.83(8) . . ?
O15A Ti2A O2A 96.08(7) . . ?
O16A Ti2A O2A 102.65(7) . . ?
O6A Ti2A O2A 150.29(7) . . ?
O15A Ti2A O10A 171.99(7) . . ?
O16A Ti2A O10A 89.51(7) . . ?
O6A Ti2A O10A 82.97(7) . . ?
O2A Ti2A O10A 82.22(7) . . ?
O15A Ti2A O1A 90.93(7) . . ?
O16A Ti2A O1A 165.91(6) . . ?
O6A Ti2A O1A 86.64(6) . . ?
O2A Ti2A O1A 65.73(6) . . ?
O10A Ti2A O1A 81.22(6) . . ?
O17A Ti3A O18A 98.44(8) . . ?
O17A Ti3A O3A 92.45(8) . . ?
O18A Ti3A O3A 106.01(8) . . ?
O17A Ti3A O11A 97.89(8) . . ?
O18A Ti3A O11A 99.37(8) . . ?
O3A Ti3A O11A 150.82(7) . . ?
O17A Ti3A O8A 170.78(7) . . ?
O18A Ti3A O8A 90.44(7) . . ?
O3A Ti3A O8A 82.64(7) . . ?
O11A Ti3A O8A 83.02(7) . . ?
O17A Ti3A O10A 91.08(7) . . ?
O18A Ti3A O10A 163.33(8) . . ?
O3A Ti3A O10A 87.10(6) . . ?
O11A Ti3A O10A 65.60(6) . . ?
O8A Ti3A O10A 80.91(6) . . ?
O20A Ti4A O19A 98.54(8) . . ?
O20A Ti4A O12A 92.84(8) . . ?
O19A Ti4A O12A 105.13(8) . . ?
O20A Ti4A O9A 96.99(8) . . ?
O19A Ti4A O9A 101.63(8) . . ?
O12A Ti4A O9A 149.73(7) . . ?
O20A Ti4A O4A 171.43(7) . . ?
O19A Ti4A O4A 89.68(7) . . ?
O12A Ti4A O4A 82.59(7) . . ?
O9A Ti4A O4A 83.66(7) . . ?
O20A Ti4A O8A 91.02(7) . . ?
O19A Ti4A O8A 164.72(7) . . ?
O12A Ti4A O8A 86.16(6) . . ?
O9A Ti4A O8A 65.18(6) . . ?
O4A Ti4A O8A 81.47(6) . . ?
O3A P1A O2A 111.41(9) . . ?
O3A P1A O1A 113.58(9) . . ?
O2A P1A O1A 102.41(8) . . ?
O3A P1A C1A 107.87(10) . . ?
O2A P1A C1A 108.54(10) . . ?
O1A P1A C1A 112.91(10) . . ?
O6A P2A O4A 113.11(9) . . ?
O6A P2A O5A 110.87(9) . . ?
O4A P2A O5A 103.00(9) . . ?
O6A P2A C5A 106.33(11) . . ?
O4A P2A C5A 114.05(11) . . ?
O5A P2A C5A 109.50(11) . . ?
O7A P3A O9A 111.07(9) . . ?
O7A P3A O8A 114.14(9) . . ?
O9A P3A O8A 102.21(10) . . ?
O7A P3A C9A 106.29(12) . . ?
O9A P3A C9A 109.23(11) . . ?
O8A P3A C9A 113.88(11) . . ?
O12A P4A O10A 113.79(9) . . ?
O12A P4A O11A 111.33(9) . . ?
O10A P4A O11A 102.34(9) . . ?
O12A P4A C13A 106.58(11) . . ?
O10A P4A C13A 113.89(11) . . ?
O11A P4A C13A 108.89(11) . . ?
P1A O1A Ti1A 142.59(9) . . ?
P1A O1A Ti2A 86.45(7) . . ?
Ti1A O1A Ti2A 130.66(7) . . ?
P1A O2A Ti2A 103.51(8) . . ?
P1A O3A Ti3A 128.20(10) . . ?
P2A O4A Ti4A 144.20(10) . . ?
P2A O4A Ti1A 85.57(8) . . ?
Ti4A O4A Ti1A 129.92(7) . . ?
P2A O5A Ti1A 104.15(8) . . ?
P2A O6A Ti2A 129.68(10) . . ?
P3A O7A Ti1A 129.70(10) . . ?
P3A O8A Ti3A 142.32(10) . . ?
P3A O8A Ti4A 86.12(7) . . ?
Ti3A O8A Ti4A 131.15(8) . . ?
P3A O9A Ti4A 104.13(9) . . ?
P4A O10A Ti2A 143.07(10) . . ?
P4A O10A Ti3A 86.27(7) . . ?
Ti2A O10A Ti3A 130.25(8) . . ?
P4A O11A Ti3A 103.63(9) . . ?
P4A O12A Ti4A 128.96(10) . . ?
C17A O13A Ti1A 136.47(15) . . ?
C20A O14A Ti1A 147.76(18) . . ?
C23A O15A Ti2A 171.30(16) . . ?
C26A O16A Ti2A 134.78(16) . . ?
C29A O17A Ti3A 152.60(19) . . ?
C32A O18A Ti3A 133.70(16) . . ?
C35A O19A Ti4A 134.94(16) . . ?
C38A O20A Ti4A 150.08(17) . . ?
C2A C1A C3A 110.7(2) . . ?
C2A C1A C4A 109.3(2) . . ?
C3A C1A C4A 107.41(19) . . ?
C2A C1A P1A 109.88(17) . . ?
C3A C1A P1A 109.43(17) . . ?
C4A C1A P1A 110.13(17) . . ?
C8A C5A C6A 109.7(2) . . ?
C8A C5A C7A 109.1(2) . . ?
C6A C5A C7A 111.1(2) . . ?
C8A C5A P2A 110.91(18) . . ?
C6A C5A P2A 107.34(19) . . ?
C7A C5A P2A 108.76(18) . . ?
C12A C9A C11A 109.4(3) . . ?
C12A C9A C10A 111.1(2) . . ?
C11A C9A C10A 108.4(2) . . ?
C12A C9A P3A 108.53(19) . . ?
C11A C9A P3A 109.69(18) . . ?
C10A C9A P3A 109.8(2) . . ?
C14A C13A C16A 109.5(2) . . ?
C14A C13A C15A 108.6(2) . . ?
C16A C13A C15A 111.3(2) . . ?
C14A C13A P4A 109.95(18) . . ?
C16A C13A P4A 107.63(18) . . ?
C15A C13A P4A 109.87(18) . . ?
O13A C17A C18A 108.9(2) . . ?
O13A C17A C19A 109.1(2) . . ?
C18A C17A C19A 112.8(3) . . ?
O14A C20A C22A 110.0(3) . . ?
O14A C20A C21A 109.5(3) . . ?
C22A C20A C21A 109.5(3) . . ?
O15A C23A C25A 109.8(3) . . ?
O15A C23A C24A 109.2(2) . . ?
C25A C23A C24A 109.6(2) . . ?
O16A C26A C28A 108.2(2) . . ?
O16A C26A C27A 109.8(2) . . ?
C28A C26A C27A 112.8(3) . . ?
O17A C29A C30A 110.4(3) . . ?
O17A C29A C31A 109.6(3) . . ?
C30A C29A C31A 110.3(3) . . ?
O18A C32A C33A 107.7(2) . . ?
O18A C32A C34A 111.3(2) . . ?
C33A C32A C34A 114.1(3) . . ?
O19A C35A C36A 108.4(2) . . ?
O19A C35A C37A 108.3(2) . . ?
C36A C35A C37A 110.9(3) . . ?
O20A C38A C40A 108.3(3) . . ?
O20A C38A C39A 110.4(2) . . ?
C40A C38A C39A 110.5(3) . . ?
O14B Ti1B O13B 98.77(8) . . ?
O14B Ti1B O7B 92.16(8) . . ?
O13B Ti1B O7B 104.28(8) . . ?
O14B Ti1B O5B 96.96(8) . . ?
O13B Ti1B O5B 103.39(8) . . ?
O7B Ti1B O5B 149.11(7) . . ?
O14B Ti1B O1B 169.58(8) . . ?
O13B Ti1B O1B 91.32(8) . . ?
O7B Ti1B O1B 82.79(7) . . ?
O5B Ti1B O1B 83.10(7) . . ?
O14B Ti1B O4B 88.54(7) . . ?
O13B Ti1B O4B 167.06(7) . . ?
O7B Ti1B O4B 85.98(7) . . ?
O5B Ti1B O4B 64.91(6) . . ?
O1B Ti1B O4B 82.04(6) . . ?
O14B Ti1B P2B 98.66(6) . . ?
O13B Ti1B P2B 134.19(6) . . ?
O7B Ti1B P2B 116.99(5) . . ?
O5B Ti1B P2B 32.44(5) . . ?
O1B Ti1B P2B 75.79(5) . . ?
O4B Ti1B P2B 33.27(4) . . ?
O15B Ti2B O16B 98.48(9) . . ?
O15B Ti2B O6B 93.97(9) . . ?
O16B Ti2B O6B 104.59(9) . . ?
O15B Ti2B O2B 95.86(9) . . ?
O16B Ti2B O2B 102.55(9) . . ?
O6B Ti2B O2B 149.36(8) . . ?
O15B Ti2B O10B 169.89(8) . . ?
O16B Ti2B O10B 91.58(9) . . ?
O6B Ti2B O10B 82.50(8) . . ?
O2B Ti2B O10B 82.79(8) . . ?
O15B Ti2B O1B 88.35(8) . . ?
O16B Ti2B O1B 166.55(9) . . ?
O6B Ti2B O1B 86.37(7) . . ?
O2B Ti2B O1B 65.04(7) . . ?
O10B Ti2B O1B 81.99(6) . . ?
O15B Ti2B P1B 97.64(7) . . ?
O16B Ti2B P1B 133.40(8) . . ?
O6B Ti2B P1B 117.52(6) . . ?
O2B Ti2B P1B 32.29(6) . . ?
O10B Ti2B P1B 75.86(6) . . ?
O1B Ti2B P1B 33.46(5) . . ?
O17B Ti3B O18B 98.01(10) . . ?
O17B Ti3B O3B 93.64(9) . . ?
O18B Ti3B O3B 105.68(9) . . ?
O17B Ti3B O11B 97.00(9) . . ?
O18B Ti3B O11B 100.41(9) . . ?
O3B Ti3B O11B 150.08(8) . . ?
O17B Ti3B O8B 171.51(8) . . ?
O18B Ti3B O8B 90.24(8) . . ?
O3B Ti3B O8B 82.11(8) . . ?
O11B Ti3B O8B 83.42(8) . . ?
O17B Ti3B O10B 90.30(8) . . ?
O18B Ti3B O10B 164.15(9) . . ?
O3B Ti3B O10B 87.12(7) . . ?
O11B Ti3B O10B 65.02(7) . . ?
O8B Ti3B O10B 82.17(7) . . ?
O17B Ti3B P4B 99.61(7) . . ?
O18B Ti3B P4B 131.05(8) . . ?
O3B Ti3B P4B 118.24(6) . . ?
O11B Ti3B P4B 32.29(6) . . ?
O8B Ti3B P4B 76.21(5) . . ?
O10B Ti3B P4B 33.48(5) . . ?
O20B Ti4B O19B 98.84(9) . . ?
O20B Ti4B O12B 93.64(8) . . ?
O19B Ti4B O12B 102.64(9) . . ?
O20B Ti4B O9B 95.67(8) . . ?
O19B Ti4B O9B 104.19(8) . . ?
O12B Ti4B O9B 149.81(8) . . ?
O20B Ti4B O4B 169.24(9) . . ?
O19B Ti4B O4B 91.83(8) . . ?
O12B Ti4B O4B 82.65(7) . . ?
O9B Ti4B O4B 82.92(7) . . ?
O20B Ti4B O8B 88.12(8) . . ?
O19B Ti4B O8B 167.49(7) . . ?
O12B Ti4B O8B 87.17(7) . . ?
O9B Ti4B O8B 64.55(7) . . ?
O4B Ti4B O8B 81.63(7) . . ?
O20B Ti4B P3B 97.78(7) . . ?
O19B Ti4B P3B 134.95(6) . . ?
O12B Ti4B P3B 117.71(6) . . ?
O9B Ti4B P3B 32.46(6) . . ?
O4B Ti4B P3B 75.30(5) . . ?
O8B Ti4B P3B 32.94(4) . . ?
O2B P1B O3B 110.85(11) . . ?
O2B P1B O1B 102.83(11) . . ?
O3B P1B O1B 112.93(11) . . ?
O2B P1B C1B 109.58(13) . . ?
O3B P1B C1B 106.57(13) . . ?
O1B P1B C1B 114.10(12) . . ?
O2B P1B Ti2B 43.08(8) . . ?
O3B P1B Ti2B 116.32(8) . . ?
O1B P1B Ti2B 61.10(7) . . ?
C1B P1B Ti2B 135.02(11) . . ?
O6B P2B O4B 113.52(10) . . ?
O6B P2B O5B 111.22(10) . . ?
O4B P2B O5B 102.53(9) . . ?
O6B P2B C5B 106.41(11) . . ?
O4B P2B C5B 114.04(12) . . ?
O5B P2B C5B 109.13(11) . . ?
O6B P2B Ti1B 116.50(8) . . ?
O4B P2B Ti1B 61.30(7) . . ?
O5B P2B Ti1B 42.73(6) . . ?
C5B P2B Ti1B 134.79(9) . . ?
O7B P3B O8B 113.84(10) . . ?
O7B P3B O9B 111.22(10) . . ?
O8B P3B O9B 102.51(10) . . ?
O7B P3B C9B 105.27(11) . . ?
O8B P3B C9B 114.03(12) . . ?
O9B P3B C9B 110.08(12) . . ?
O7B P3B Ti4B 116.41(7) . . ?
O8B P3B Ti4B 60.81(8) . . ?
O9B P3B Ti4B 43.33(6) . . ?
C9B P3B Ti4B 136.29(10) . . ?
O12B P4B O11B 111.50(11) . . ?
O12B P4B O10B 113.30(10) . . ?
O11B P4B O10B 102.40(11) . . ?
O12B P4B C13B 105.64(14) . . ?
O11B P4B C13B 109.09(13) . . ?
O10B P4B C13B 114.98(13) . . ?
O12B P4B Ti3B 116.91(7) . . ?
O11B P4B Ti3B 43.58(8) . . ?
O10B P4B Ti3B 60.24(8) . . ?
C13B P4B Ti3B 135.35(12) . . ?
P1B O1B Ti1B 144.24(11) . . ?
P1B O1B Ti2B 85.44(8) . . ?
Ti1B O1B Ti2B 129.80(9) . . ?
P1B O2B Ti2B 104.63(11) . . ?
P1B O3B Ti3B 128.98(11) . . ?
P2B O4B Ti4B 143.07(10) . . ?
P2B O4B Ti1B 85.43(7) . . ?
Ti4B O4B Ti1B 130.74(8) . . ?
P2B O5B Ti1B 104.83(9) . . ?
P2B O6B Ti2B 130.10(11) . . ?
P3B O7B Ti1B 130.44(11) . . ?
P3B O8B Ti3B 144.57(12) . . ?
P3B O8B Ti4B 86.25(9) . . ?
Ti3B O8B Ti4B 128.69(8) . . ?
P3B O9B Ti4B 104.21(9) . . ?
P4B O10B Ti2B 142.86(12) . . ?
P4B O10B Ti3B 86.28(8) . . ?
Ti2B O10B Ti3B 130.33(9) . . ?
P4B O11B Ti3B 104.13(10) . . ?
P4B O12B Ti4B 129.39(11) . . ?
C17B O13B Ti1B 134.63(17) . . ?
C20B O14B Ti1B 149.04(16) . . ?
C23B O15B Ti2B 163.31(19) . . ?
C26B O16B Ti2B 134.88(19) . . ?
C29B O17B Ti3B 151.6(2) . . ?
C32B O18B Ti3B 133.34(19) . . ?
C35B O19B Ti4B 132.44(18) . . ?
C38B O20B Ti4B 155.3(2) . . ?
C3B C1B C4B 109.7(3) . . ?
C3B C1B C2B 108.9(2) . . ?
C4B C1B C2B 109.7(3) . . ?
C3B C1B P1B 109.8(2) . . ?
C4B C1B P1B 109.9(2) . . ?
C2B C1B P1B 108.8(2) . . ?
C6B C5B C8B 109.8(2) . . ?
C6B C5B C7B 109.7(2) . . ?
C8B C5B C7B 109.5(2) . . ?
C6B C5B P2B 110.6(2) . . ?
C8B C5B P2B 108.2(2) . . ?
C7B C5B P2B 109.05(19) . . ?
C12B C9B C11B 109.4(3) . . ?
C12B C9B C10B 111.7(3) . . ?
C11B C9B C10B 109.8(2) . . ?
C12B C9B P3B 109.5(2) . . ?
C11B C9B P3B 109.3(2) . . ?
C10B C9B P3B 107.0(2) . . ?
C14B C13B C16B 111.1(3) . . ?
C14B C13B C15B 109.6(3) . . ?
C16B C13B C15B 109.6(3) . . ?
C14B C13B P4B 107.5(2) . . ?
C16B C13B P4B 109.6(2) . . ?
C15B C13B P4B 109.3(2) . . ?
O13B C17B C19B 109.8(2) . . ?
O13B C17B C18B 109.1(2) . . ?
C19B C17B C18B 112.8(3) . . ?
O14B C20B C21B 110.7(2) . . ?
O14B C20B C22B 108.4(2) . . ?
C21B C20B C22B 112.8(3) . . ?
O15B C23B C25B 110.4(3) . . ?
O15B C23B C24B 108.5(3) . . ?
C25B C23B C24B 108.9(3) . . ?
O16B C26B C27B 109.9(3) . . ?
O16B C26B C28B 108.9(3) . . ?
C27B C26B C28B 113.2(3) . . ?
O17B C29B C31B 109.2(3) . . ?
O17B C29B C30B 109.5(3) . . ?
C31B C29B C30B 109.9(3) . . ?
O18B C32B C34B 109.2(3) . . ?
O18B C32B C33B 108.9(3) . . ?
C34B C32B C33B 109.6(3) . . ?
O19B C35B C36B 108.5(2) . . ?
O19B C35B C37B 106.6(2) . . ?
C36B C35B C37B 113.1(3) . . ?
O20B C38B C40B 109.4(3) . . ?
O20B C38B C39B 108.8(3) . . ?
C40B C38B C39B 109.4(3) . . ?

loop_
_geom_bond_atom_site_label_1
_geom_bond_atom_site_label_2
_geom_bond_distance
_geom_bond_site_symmetry_2
_geom_bond_publ_flag
Ti1A O14A 1.7747(16) . ?
Ti1A O13A 1.7839(18) . ?
Ti1A O7A 1.9546(16) . ?
Ti1A O5A 1.9722(16) . ?
Ti1A O1A 2.1218(15) . ?
Ti1A O4A 2.4499(18) . ?
Ti2A O15A 1.7614(17) . ?
Ti2A O16A 1.7809(17) . ?
Ti2A O6A 1.9577(16) . ?
Ti2A O2A 1.9790(16) . ?
Ti2A O10A 2.1414(17) . ?
Ti2A O1A 2.4013(16) . ?
Ti3A O17A 1.7639(17) . ?
Ti3A O18A 1.7817(17) . ?
Ti3A O3A 1.9569(18) . ?
Ti3A O11A 1.9681(19) . ?
Ti3A O8A 2.1216(16) . ?
Ti3A O10A 2.4177(16) . ?
Ti4A O20A 1.7640(18) . ?
Ti4A O19A 1.7863(17) . ?
Ti4A O12A 1.9670(16) . ?
Ti4A O9A 1.9765(18) . ?
Ti4A O4A 2.1208(17) . ?
Ti4A O8A 2.4285(17) . ?
P1A O3A 1.5312(16) . ?
P1A O2A 1.5367(16) . ?
P1A O1A 1.5469(15) . ?
P1A C1A 1.799(3) . ?
P2A O6A 1.5251(17) . ?
P2A O4A 1.5302(16) . ?
P2A O5A 1.5444(18) . ?
P2A C5A 1.818(3) . ?
P3A O7A 1.5232(18) . ?
P3A O9A 1.5429(18) . ?
P3A O8A 1.5444(17) . ?
P3A C9A 1.802(3) . ?
P4A O12A 1.5309(17) . ?
P4A O10A 1.5360(18) . ?
P4A O11A 1.5519(17) . ?
P4A C13A 1.810(3) . ?
O13A C17A 1.442(3) . ?
O14A C20A 1.416(3) . ?
O15A C23A 1.423(3) . ?
O16A C26A 1.431(3) . ?
O17A C29A 1.434(3) . ?
O18A C32A 1.430(3) . ?
O19A C35A 1.438(3) . ?
O20A C38A 1.415(3) . ?
C1A C2A 1.519(3) . ?
C1A C3A 1.536(3) . ?
C1A C4A 1.536(3) . ?
C5A C8A 1.526(4) . ?
C5A C6A 1.530(4) . ?
C5A C7A 1.538(4) . ?
C9A C12A 1.521(4) . ?
C9A C11A 1.523(4) . ?
C9A C10A 1.550(4) . ?
C13A C14A 1.517(3) . ?
C13A C16A 1.522(4) . ?
C13A C15A 1.541(3) . ?
C17A C18A 1.491(4) . ?
C17A C19A 1.496(4) . ?
C20A C22A 1.499(5) . ?
C20A C21A 1.506(4) . ?
C23A C25A 1.496(4) . ?
C23A C24A 1.513(4) . ?
C26A C28A 1.508(4) . ?
C26A C27A 1.530(4) . ?
C29A C30A 1.498(4) . ?
C29A C31A 1.499(4) . ?
C32A C33A 1.520(4) . ?
C32A C34A 1.529(4) . ?
C35A C36A 1.500(4) . ?
C35A C37A 1.543(4) . ?
C38A C40A 1.495(4) . ?
C38A C39A 1.510(4) . ?
Ti1B O14B 1.7770(18) . ?
Ti1B O13B 1.7899(18) . ?
Ti1B O7B 1.9480(17) . ?
Ti1B O5B 1.9572(17) . ?
Ti1B O1B 2.1341(19) . ?
Ti1B O4B 2.4536(17) . ?
Ti1B P2B 2.7883(9) . ?
Ti2B O15B 1.760(2) . ?
Ti2B O16B 1.794(2) . ?
Ti2B O6B 1.957(2) . ?
Ti2B O2B 1.965(2) . ?
Ti2B O10B 2.1178(19) . ?
Ti2B O1B 2.4449(18) . ?
Ti2B P1B 2.7837(10) . ?
Ti3B O17B 1.762(2) . ?
Ti3B O18B 1.787(2) . ?
Ti3B O3B 1.9515(19) . ?
Ti3B O11B 1.976(2) . ?
Ti3B O8B 2.1348(19) . ?
Ti3B O10B 2.4178(19) . ?
Ti3B P4B 2.7792(11) . ?
Ti4B O20B 1.7660(19) . ?
Ti4B O19B 1.779(2) . ?
Ti4B O12B 1.9431(18) . ?
Ti4B O9B 1.9817(17) . ?
Ti4B O4B 2.1195(17) . ?
Ti4B O8B 2.449(2) . ?
Ti4B P3B 2.7996(10) . ?
P1B O2B 1.5370(19) . ?
P1B O3B 1.538(2) . ?
P1B O1B 1.540(2) . ?
P1B C1B 1.803(3) . ?
P2B O6B 1.5221(18) . ?
P2B O4B 1.5347(17) . ?
P2B O5B 1.5471(17) . ?
P2B C5B 1.804(3) . ?
P3B O7B 1.5223(18) . ?
P3B O8B 1.5257(18) . ?
P3B O9B 1.550(2) . ?
P3B C9B 1.829(3) . ?
P4B O12B 1.526(2) . ?
P4B O11B 1.531(2) . ?
P4B O10B 1.536(2) . ?
P4B C13B 1.808(3) . ?
O13B C17B 1.430(3) . ?
O14B C20B 1.422(3) . ?
O15B C23B 1.459(3) . ?
O16B C26B 1.423(3) . ?
O17B C29B 1.439(4) . ?
O18B C32B 1.441(3) . ?
O19B C35B 1.451(3) . ?
O20B C38B 1.441(4) . ?
C1B C3B 1.512(4) . ?
C1B C4B 1.529(4) . ?
C1B C2B 1.546(4) . ?
C5B C6B 1.524(4) . ?
C5B C8B 1.534(4) . ?
C5B C7B 1.538(4) . ?
C9B C12B 1.508(4) . ?
C9B C11B 1.525(4) . ?
C9B C10B 1.527(4) . ?
C13B C14B 1.519(4) . ?
C13B C16B 1.521(4) . ?
C13B C15B 1.535(4) . ?
C17B C19B 1.490(4) . ?
C17B C18B 1.503(4) . ?
C20B C21B 1.469(4) . ?
C20B C22B 1.500(4) . ?
C23B C25B 1.505(5) . ?
C23B C24B 1.512(4) . ?
C26B C27B 1.489(4) . ?
C26B C28B 1.505(5) . ?
C29B C31B 1.488(4) . ?
C29B C30B 1.533(4) . ?
C32B C34B 1.499(4) . ?
C32B C33B 1.532(4) . ?
C35B C36B 1.493(4) . ?
C35B C37B 1.531(4) . ?
C38B C40B 1.504(4) . ?
C38B C39B 1.524(4) . ?
